data_7131023
loop_
_publ_author_name
'Rajagopal, Shinaj K.'
'Dishi, Or'
'Bogoslavsky, Benny'
'Gidron, Ori'

_publ_section_title
;
 Transformation of &#x3c0;-conjugated macrocycles: from furanophanes to
 napthalenophanes.
;
_journal_name_full 'Chemical communications (Cambridge, England)'
_journal_paper_doi 10.1039/d2cc05434e
_journal_year 2022
_chemical_formula_moiety 'C48 H28'
_chemical_formula_sum 'C48 H28'
_chemical_formula_weight 604.70
_space_group_crystal_system monoclinic
_space_group_IT_number 14
_space_group_name_Hall '-P 2ybc'
_space_group_name_H-M_alt 'P 1 21/c 1'
_atom_sites_solution_hydrogens geom
_atom_sites_solution_primary iterative
_audit_creation_date 2020-07-27
_audit_creation_method
;
Olex2 1.3
(compiled 2019.09.11 svn.r3662 for OlexSys, GUI svn.r5938)
;
_audit_update_record
;
2021-07-19 deposited with the CCDC.	2022-11-16 downloaded from the CCDC.
;
_cell_angle_alpha 90
_cell_angle_beta 90.158(5)
_cell_angle_gamma 90
_cell_formula_units_Z 2
_cell_length_a 8.0162(4)
_cell_length_b 7.6603(6)
_cell_length_c 25.2391(19)
_cell_measurement_reflns_used 2147
_cell_measurement_temperature 297.7(10)
_cell_measurement_theta_max 26.9980
_cell_measurement_theta_min 2.5340
_cell_volume 1549.84(19)
_computing_cell_refinement 'CrysAlisPro 1.171.40.82a (Rigaku OD, 2020)'
_computing_data_collection 'CrysAlisPro 1.171.40.82a (Rigaku OD, 2020)'
_computing_data_reduction 'CrysAlisPro 1.171.40.82a (Rigaku OD, 2020)'
_computing_molecular_graphics 'Olex2 1.3 (Dolomanov et al., 2009)'
_computing_publication_material 'Olex2 1.3 (Dolomanov et al., 2009)'
_computing_structure_refinement 'ShelXL 2018/3 (Sheldrick, 2015)'
_computing_structure_solution
;
Superflip n/a (Palatinus & Chapuis, 2007;Palatinus & van der Lee, 2008;
Palatinus et al., 2012)
;
_diffrn_ambient_environment air
_diffrn_ambient_temperature 297.7(10)
_diffrn_detector 'Hybrid Pixel Array Detector'
_diffrn_detector_area_resol_mean 10.0000
_diffrn_detector_type HyPix
_diffrn_measured_fraction_theta_full 0.994
_diffrn_measured_fraction_theta_max 0.983
_diffrn_measurement_details
;
List of Runs (angles in degrees, time in seconds):

  # Type    Start    End  Width  t~exp~   \w     \q     \k     \f   Frames
#--------------------------------------------------------------------------
  1  \w    -18.00  78.00   0.50 1230.00    --    5.38  77.00 120.00  192
  2  \w     -8.00  44.00   0.50 1230.00    --    5.38  37.00  60.00  104
  3  \w    -23.00  37.00   0.50 1230.00    --    5.38 -99.00 -30.00  120
;
_diffrn_measurement_device 'four-circle diffractometer'
_diffrn_measurement_device_type 'XtaLAB Synergy, Single source at offset/far, HyPix'
_diffrn_measurement_method '\w scans'
_diffrn_orient_matrix_type 'CrysAlisPro convention (1999,Acta A55,543-557)'
_diffrn_orient_matrix_UB_11 -0.0876821000
_diffrn_orient_matrix_UB_12 -0.0108574000
_diffrn_orient_matrix_UB_13 -0.0019559000
_diffrn_orient_matrix_UB_21 0.0016292000
_diffrn_orient_matrix_UB_22 0.0344323000
_diffrn_orient_matrix_UB_23 -0.0260800000
_diffrn_orient_matrix_UB_31 0.0118585000
_diffrn_orient_matrix_UB_32 -0.0852542000
_diffrn_orient_matrix_UB_33 -0.0102854000
_diffrn_radiation_monochromator mirror
_diffrn_radiation_probe x-ray
_diffrn_radiation_type 'Mo K\a'
_diffrn_radiation_wavelength 0.71073
_diffrn_reflns_av_R_equivalents 0.0556
_diffrn_reflns_av_unetI/netI 0.0662
_diffrn_reflns_Laue_measured_fraction_full 0.994
_diffrn_reflns_Laue_measured_fraction_max 0.983
_diffrn_reflns_limit_h_max 10
_diffrn_reflns_limit_h_min -9
_diffrn_reflns_limit_k_max 9
_diffrn_reflns_limit_k_min -9
_diffrn_reflns_limit_l_max 32
_diffrn_reflns_limit_l_min -29
_diffrn_reflns_number 10162
_diffrn_reflns_point_group_measured_fraction_full 0.994
_diffrn_reflns_point_group_measured_fraction_max 0.983
_diffrn_reflns_theta_full 25.242
_diffrn_reflns_theta_max 26.999
_diffrn_reflns_theta_min 2.421
_diffrn_source 'micro-focus sealed X-ray tube'
_diffrn_source_type 'PhotonJet (Mo) X-ray Source'
_exptl_absorpt_coefficient_mu 0.073
_exptl_absorpt_correction_T_max 1.00000
_exptl_absorpt_correction_T_min 0.20380
_exptl_absorpt_correction_type multi-scan
_exptl_absorpt_process_details
;
CrysAlisPro 1.171.40.82a (Rigaku Oxford Diffraction, 2020)
Empirical absorption correction using spherical harmonics,
implemented in SCALE3 ABSPACK scaling algorithm.
;
_exptl_crystal_colour colourless
_exptl_crystal_colour_primary colourless
_exptl_crystal_density_diffrn 1.296
_exptl_crystal_description plate
_exptl_crystal_F_000 632
_exptl_crystal_size_max 0.106
_exptl_crystal_size_mid 0.063
_exptl_crystal_size_min 0.035
_refine_diff_density_max 0.174
_refine_diff_density_min -0.181
_refine_diff_density_rms 0.040
_refine_ls_extinction_method none
_refine_ls_goodness_of_fit_ref 0.957
_refine_ls_hydrogen_treatment constr
_refine_ls_matrix_type full
_refine_ls_number_parameters 218
_refine_ls_number_reflns 3324
_refine_ls_number_restraints 0
_refine_ls_restrained_S_all 0.957
_refine_ls_R_factor_all 0.0962
_refine_ls_R_factor_gt 0.0525
_refine_ls_shift/su_max 0.000
_refine_ls_shift/su_mean 0.000
_refine_ls_structure_factor_coef Fsqd
_refine_ls_weighting_details 'w=1/[\s^2^(Fo^2^)+(0.0703P)^2^] where P=(Fo^2^+2Fc^2^)/3'
_refine_ls_weighting_scheme calc
_refine_ls_wR_factor_gt 0.1189
_refine_ls_wR_factor_ref 0.1316
_reflns_Friedel_coverage 0.000
_reflns_number_gt 2115
_reflns_number_total 3324
_reflns_threshold_expression 'I > 2\s(I)'
_cod_data_source_file d2cc05434e2.cif
_cod_data_source_block origi54a
_cod_database_code 7131023
_shelx_shelxl_version_number 2018/3
_chemical_oxdiff_formula 'C48 H28'
_shelx_space_group_comment
;
The symmetry employed for this shelxl refinement is uniquely defined
by the following loop, which should always be used as a source of
symmetry information in preference to the above space-group names.
They are only intended as comments.
;
_reflns_odcompleteness_completeness 98.80
_reflns_odcompleteness_iscentric 1
_reflns_odcompleteness_theta 26.32
_olex2_refinement_description
;
1. Twinned data refinement
 Scales: 0.8379(12)
 0.1621(12)
2. Fixed Uiso
 At 1.2 times of:
  All C(H) groups
3.a Aromatic/amide H refined with riding coordinates:
 C4(H4), C5(H5), C8(H8), C9(H9), C10(H10), C11(H11), C13(H13), C14(H14),
 C16(H16), C17(H17), C20(H20), C21(H21), C22(H22), C23(H23)
;
_olex2_submission_special_instructions 'No special instructions were received'
_oxdiff_exptl_absorpt_empirical_details
;
Empirical correction (ABSPACK) includes:
- Absorption correction using spherical harmonics
- Frame scaling
;
_oxdiff_exptl_absorpt_empirical_full_max 3.749
_oxdiff_exptl_absorpt_empirical_full_min 0.697

loop_
_space_group_symop_operation_xyz
'x, y, z'
'-x, y+1/2, -z+1/2'
'-x, -y, -z'
'x, -y-1/2, z-1/2'

loop_
_atom_site_label
_atom_site_type_symbol
_atom_site_fract_x
_atom_site_fract_y
_atom_site_fract_z
_atom_site_U_iso_or_equiv
_atom_site_adp_type
_atom_site_occupancy
_atom_site_site_symmetry_order
_atom_site_calc_flag
_atom_site_refinement_flags_posn
_atom_site_refinement_flags_adp
_atom_site_refinement_flags_occupancy
_atom_site_disorder_assembly
_atom_site_disorder_group
C1 C -0.3496(3) 0.6520(3) 0.52223(8) 0.0498(6) Uani 1 1 d . . . . .
C2 C -0.3199(3) 0.7073(3) 0.47912(8) 0.0487(6) Uani 1 1 d . . . . .
C3 C -0.2565(2) 0.7494(3) 0.42712(8) 0.0458(5) Uani 1 1 d . . . . .
C4 C -0.2498(3) 0.6213(3) 0.38959(8) 0.0543(6) Uani 1 1 d . . . . .
H4 H -0.307447 0.517573 0.395092 0.065 Uiso 1 1 calc R U . . .
C5 C -0.1580(3) 0.6430(3) 0.34310(8) 0.0529(6) Uani 1 1 d . . . . .
H5 H -0.154030 0.552687 0.318497 0.063 Uiso 1 1 calc R U . . .
C6 C -0.0739(3) 0.7948(3) 0.33313(8) 0.0477(6) Uani 1 1 d . . . . .
C7 C -0.0933(2) 0.9378(3) 0.36784(8) 0.0457(5) Uani 1 1 d . . . . .
C8 C -0.0186(3) 1.1009(3) 0.35861(10) 0.0558(6) Uani 1 1 d . . . . .
H8 H 0.040254 1.118848 0.327380 0.067 Uiso 1 1 calc R U . . .
C9 C -0.0306(3) 1.2322(4) 0.39412(11) 0.0693(8) Uani 1 1 d . . . . .
H9 H 0.017628 1.339780 0.386558 0.083 Uiso 1 1 calc R U . . .
C10 C -0.1143(3) 1.2086(4) 0.44205(12) 0.0732(8) Uani 1 1 d . . . . .
H10 H -0.119769 1.299353 0.466470 0.088 Uiso 1 1 calc R U . . .
C11 C -0.1877(3) 1.0531(3) 0.45291(9) 0.0603(7) Uani 1 1 d . . . . .
H11 H -0.242446 1.038272 0.485037 0.072 Uiso 1 1 calc R U . . .
C12 C -0.1827(3) 0.9144(3) 0.41680(8) 0.0460(5) Uani 1 1 d . . . . .
C13 C 0.0465(3) 0.7993(3) 0.28791(9) 0.0542(6) Uani 1 1 d . . . . .
H13 H 0.018276 0.864969 0.258233 0.065 Uiso 1 1 calc R U . . .
C14 C 0.1909(3) 0.7151(3) 0.28767(9) 0.0517(6) Uani 1 1 d . . . . .
H14 H 0.252544 0.715101 0.256501 0.062 Uiso 1 1 calc R U . . .
C15 C 0.2602(3) 0.6208(3) 0.33411(8) 0.0458(5) Uani 1 1 d . . . . .
C16 C 0.2610(3) 0.7023(3) 0.38249(9) 0.0495(6) Uani 1 1 d . . . . .
H16 H 0.233174 0.819988 0.384404 0.059 Uiso 1 1 calc R U . . .
C17 C 0.3021(3) 0.6135(3) 0.42871(8) 0.0496(6) Uani 1 1 d . . . . .
H17 H 0.300143 0.672760 0.460859 0.060 Uiso 1 1 calc R U . . .
C18 C 0.3457(2) 0.4401(3) 0.42793(8) 0.0446(5) Uani 1 1 d . . . . .
C19 C 0.3680(2) 0.3556(3) 0.37839(8) 0.0428(5) Uani 1 1 d . . . . .
C20 C 0.4284(3) 0.1832(3) 0.37446(9) 0.0518(6) Uani 1 1 d . . . . .
H20 H 0.457457 0.122837 0.405096 0.062 Uiso 1 1 calc R U . . .
C21 C 0.4447(3) 0.1042(3) 0.32685(10) 0.0589(6) Uani 1 1 d . . . . .
H21 H 0.487083 -0.008660 0.325132 0.071 Uiso 1 1 calc R U . . .
C22 C 0.3988(3) 0.1897(3) 0.28035(9) 0.0573(6) Uani 1 1 d . . . . .
H22 H 0.409449 0.133325 0.247910 0.069 Uiso 1 1 calc R U . . .
C23 C 0.3383(3) 0.3558(3) 0.28226(8) 0.0494(6) Uani 1 1 d . . . . .
H23 H 0.306411 0.410574 0.250953 0.059 Uiso 1 1 calc R U . . .
C24 C 0.3230(2) 0.4469(3) 0.33073(8) 0.0410(5) Uani 1 1 d . . . . .

loop_
_atom_site_aniso_label
_atom_site_aniso_U_11
_atom_site_aniso_U_22
_atom_site_aniso_U_33
_atom_site_aniso_U_23
_atom_site_aniso_U_13
_atom_site_aniso_U_12
C1 0.0386(11) 0.0712(15) 0.0396(13) 0.0018(12) 0.0041(9) -0.0059(10)
C2 0.0395(10) 0.0691(15) 0.0376(13) 0.0068(11) 0.0016(10) -0.0042(10)
C3 0.0332(10) 0.0672(14) 0.0368(11) 0.0090(11) 0.0038(9) -0.0014(10)
C4 0.0495(12) 0.0693(16) 0.0442(13) 0.0023(12) 0.0077(11) -0.0074(11)
C5 0.0537(13) 0.0689(16) 0.0360(12) -0.0015(11) 0.0034(10) -0.0029(12)
C6 0.0406(11) 0.0707(16) 0.0318(11) 0.0093(11) 0.0045(9) 0.0044(11)
C7 0.0328(10) 0.0635(15) 0.0408(12) 0.0121(11) 0.0046(9) 0.0055(10)
C8 0.0422(12) 0.0681(17) 0.0570(15) 0.0126(13) 0.0150(11) 0.0029(11)
C9 0.0550(15) 0.0653(17) 0.088(2) 0.0096(16) 0.0203(14) -0.0035(12)
C10 0.0700(17) 0.0723(19) 0.0774(19) -0.0097(15) 0.0233(15) -0.0095(14)
C11 0.0544(13) 0.0763(18) 0.0504(14) -0.0038(13) 0.0153(12) -0.0007(13)
C12 0.0344(10) 0.0655(15) 0.0380(11) 0.0092(11) 0.0038(9) 0.0078(10)
C13 0.0495(13) 0.0767(17) 0.0365(12) 0.0115(12) 0.0076(10) 0.0030(11)
C14 0.0458(12) 0.0743(16) 0.0351(11) 0.0084(11) 0.0115(10) 0.0025(11)
C15 0.0357(10) 0.0655(15) 0.0362(11) 0.0064(11) 0.0073(9) -0.0032(10)
C16 0.0460(12) 0.0583(14) 0.0443(13) -0.0014(11) 0.0055(10) 0.0009(10)
C17 0.0461(12) 0.0668(16) 0.0359(12) -0.0070(11) 0.0049(10) -0.0032(11)
C18 0.0337(10) 0.0658(16) 0.0343(11) 0.0051(10) 0.0041(9) -0.0060(10)
C19 0.0313(10) 0.0598(14) 0.0374(11) 0.0018(11) 0.0057(9) -0.0071(9)
C20 0.0434(11) 0.0639(15) 0.0482(13) 0.0061(12) 0.0047(11) 0.0018(10)
C21 0.0527(14) 0.0647(15) 0.0593(16) -0.0034(13) 0.0153(12) 0.0046(11)
C22 0.0509(13) 0.0757(18) 0.0453(14) -0.0098(13) 0.0120(11) -0.0009(12)
C23 0.0396(11) 0.0743(17) 0.0343(12) 0.0007(11) 0.0081(9) -0.0045(11)
C24 0.0296(9) 0.0577(13) 0.0359(11) 0.0026(11) 0.0066(8) -0.0048(9)

loop_
_atom_type_symbol
_atom_type_description
_atom_type_scat_dispersion_real
_atom_type_scat_dispersion_imag
_atom_type_scat_source
C C 0.0033 0.0016 'International Tables Vol C Tables 4.2.6.8 and 6.1.1.4'
H H 0.0000 0.0000 'International Tables Vol C Tables 4.2.6.8 and 6.1.1.4'

loop_
_exptl_crystal_face_index_h
_exptl_crystal_face_index_k
_exptl_crystal_face_index_l
_exptl_crystal_face_perp_dist
0 0 -1 0.0344
11 0 -1 0.0151
-11 0 1 0.0188
2 -11 4 0.0402
0 2 35 0.0202
-2 11 -4 0.0578

loop_
_geom_angle_atom_site_label_1
_geom_angle_atom_site_label_2
_geom_angle_atom_site_label_3
_geom_angle
_geom_angle_site_symmetry_1
_geom_angle_site_symmetry_3
_geom_angle_publ_flag
C2 C1 C18 164.9(2) . 3_566 ?
C1 C2 C3 168.4(2) . . ?
C4 C3 C2 119.0(2) . . ?
C4 C3 C12 119.70(19) . . ?
C12 C3 C2 120.8(2) . . ?
C3 C4 H4 119.3 . . ?
C3 C4 C5 121.3(2) . . ?
C5 C4 H4 119.3 . . ?
C4 C5 H5 119.5 . . ?
C6 C5 C4 121.1(2) . . ?
C6 C5 H5 119.5 . . ?
C5 C6 C7 119.34(19) . . ?
C5 C6 C13 118.6(2) . . ?
C7 C6 C13 121.9(2) . . ?
C6 C7 C12 119.48(19) . . ?
C8 C7 C6 122.6(2) . . ?
C8 C7 C12 117.7(2) . . ?
C7 C8 H8 119.3 . . ?
C9 C8 C7 121.4(2) . . ?
C9 C8 H8 119.3 . . ?
C8 C9 H9 119.6 . . ?
C8 C9 C10 120.9(2) . . ?
C10 C9 H9 119.6 . . ?
C9 C10 H10 120.1 . . ?
C11 C10 C9 119.9(3) . . ?
C11 C10 H10 120.1 . . ?
C10 C11 H11 119.3 . . ?
C10 C11 C12 121.4(2) . . ?
C12 C11 H11 119.3 . . ?
C3 C12 C7 118.4(2) . . ?
C11 C12 C3 122.9(2) . . ?
C11 C12 C7 118.6(2) . . ?
C6 C13 H13 118.1 . . ?
C14 C13 C6 123.9(2) . . ?
C14 C13 H13 118.1 . . ?
C13 C14 H14 118.0 . . ?
C13 C14 C15 124.0(2) . . ?
C15 C14 H14 118.0 . . ?
C16 C15 C14 118.9(2) . . ?
C16 C15 C24 118.5(2) . . ?
C24 C15 C14 122.59(19) . . ?
C15 C16 H16 119.2 . . ?
C15 C16 C17 121.7(2) . . ?
C17 C16 H16 119.2 . . ?
C16 C17 H17 119.3 . . ?
C18 C17 C16 121.4(2) . . ?
C18 C17 H17 119.3 . . ?
C17 C18 C1 117.8(2) . 3_566 ?
C17 C18 C19 119.1(2) . . ?
C19 C18 C1 122.8(2) . 3_566 ?
C18 C19 C24 118.91(19) . . ?
C20 C19 C18 122.2(2) . . ?
C20 C19 C24 118.85(19) . . ?
C19 C20 H20 119.5 . . ?
C21 C20 C19 121.0(2) . . ?
C21 C20 H20 119.5 . . ?
C20 C21 H21 119.6 . . ?
C20 C21 C22 120.8(2) . . ?
C22 C21 H21 119.6 . . ?
C21 C22 H22 119.9 . . ?
C23 C22 C21 120.2(2) . . ?
C23 C22 H22 119.9 . . ?
C22 C23 H23 119.2 . . ?
C22 C23 C24 121.6(2) . . ?
C24 C23 H23 119.2 . . ?
C15 C24 C19 119.50(19) . . ?
C23 C24 C15 122.96(19) . . ?
C23 C24 C19 117.51(19) . . ?

loop_
_geom_bond_atom_site_label_1
_geom_bond_atom_site_label_2
_geom_bond_distance
_geom_bond_site_symmetry_2
_geom_bond_publ_flag
C1 C2 1.192(3) . ?
C1 C18 1.443(3) 3_566 ?
C2 C3 1.445(3) . ?
C3 C4 1.365(3) . ?
C3 C12 1.420(3) . ?
C4 H4 0.9300 . ?
C4 C5 1.397(3) . ?
C5 H5 0.9300 . ?
C5 C6 1.368(3) . ?
C6 C7 1.411(3) . ?
C6 C13 1.497(3) . ?
C7 C8 1.406(3) . ?
C7 C12 1.441(3) . ?
C8 H8 0.9300 . ?
C8 C9 1.351(3) . ?
C9 H9 0.9300 . ?
C9 C10 1.397(4) . ?
C10 H10 0.9300 . ?
C10 C11 1.357(4) . ?
C11 H11 0.9300 . ?
C11 C12 1.400(3) . ?
C13 H13 0.9300 . ?
C13 C14 1.325(3) . ?
C14 H14 0.9300 . ?
C14 C15 1.483(3) . ?
C15 C16 1.371(3) . ?
C15 C24 1.427(3) . ?
C16 H16 0.9300 . ?
C16 C17 1.389(3) . ?
C17 H17 0.9300 . ?
C17 C18 1.374(3) . ?
C18 C19 1.420(3) . ?
C19 C20 1.410(3) . ?
C19 C24 1.437(3) . ?
C20 H20 0.9300 . ?
C20 C21 1.352(3) . ?
C21 H21 0.9300 . ?
C21 C22 1.393(3) . ?
C22 H22 0.9300 . ?
C22 C23 1.362(3) . ?
C23 H23 0.9300 . ?
C23 C24 1.414(3) . ?

loop_
_geom_torsion_atom_site_label_1
_geom_torsion_atom_site_label_2
_geom_torsion_atom_site_label_3
_geom_torsion_atom_site_label_4
_geom_torsion
_geom_torsion_site_symmetry_1
_geom_torsion_site_symmetry_2
_geom_torsion_site_symmetry_3
_geom_torsion_site_symmetry_4
_geom_torsion_publ_flag
C1 C2 C3 C4 59.7(12) . . . . ?
C1 C2 C3 C12 -112.4(12) . . . . ?
C1 C18 C19 C20 -13.0(3) 3_566 . . . ?
C1 C18 C19 C24 165.12(19) 3_566 . . . ?
C2 C3 C4 C5 -166.0(2) . . . . ?
C2 C3 C12 C7 168.25(18) . . . . ?
C2 C3 C12 C11 -9.3(3) . . . . ?
C3 C4 C5 C6 -1.2(4) . . . . ?
C4 C3 C12 C7 -3.8(3) . . . . ?
C4 C3 C12 C11 178.6(2) . . . . ?
C4 C5 C6 C7 -6.3(3) . . . . ?
C4 C5 C6 C13 169.1(2) . . . . ?
C5 C6 C7 C8 -176.3(2) . . . . ?
C5 C6 C7 C12 8.4(3) . . . . ?
C5 C6 C13 C14 -70.1(3) . . . . ?
C6 C7 C8 C9 -175.8(2) . . . . ?
C6 C7 C12 C3 -3.4(3) . . . . ?
C6 C7 C12 C11 174.2(2) . . . . ?
C6 C13 C14 C15 -6.6(4) . . . . ?
C7 C6 C13 C14 105.1(3) . . . . ?
C7 C8 C9 C10 1.7(4) . . . . ?
C8 C7 C12 C3 -178.94(19) . . . . ?
C8 C7 C12 C11 -1.3(3) . . . . ?
C8 C9 C10 C11 -1.3(4) . . . . ?
C9 C10 C11 C12 -0.5(4) . . . . ?
C10 C11 C12 C3 179.3(2) . . . . ?
C10 C11 C12 C7 1.7(4) . . . . ?
C12 C3 C4 C5 6.2(3) . . . . ?
C12 C7 C8 C9 -0.4(3) . . . . ?
C13 C6 C7 C8 8.5(3) . . . . ?
C13 C6 C7 C12 -166.77(19) . . . . ?
C13 C14 C15 C16 -47.2(3) . . . . ?
C13 C14 C15 C24 131.4(2) . . . . ?
C14 C15 C16 C17 170.9(2) . . . . ?
C14 C15 C24 C19 -171.94(18) . . . . ?
C14 C15 C24 C23 5.9(3) . . . . ?
C15 C16 C17 C18 0.7(3) . . . . ?
C16 C15 C24 C19 6.6(3) . . . . ?
C16 C15 C24 C23 -175.55(19) . . . . ?
C16 C17 C18 C1 -166.2(2) . . . 3_566 ?
C16 C17 C18 C19 7.5(3) . . . . ?
C17 C18 C19 C20 173.67(19) . . . . ?
C17 C18 C19 C24 -8.2(3) . . . . ?
C18 C1 C2 C3 5(2) 3_566 . . . ?
C18 C19 C20 C21 178.4(2) . . . . ?
C18 C19 C24 C15 1.2(3) . . . . ?
C18 C19 C24 C23 -176.70(18) . . . . ?
C19 C20 C21 C22 -1.4(4) . . . . ?
C20 C19 C24 C15 179.41(18) . . . . ?
C20 C19 C24 C23 1.5(3) . . . . ?
C20 C21 C22 C23 0.8(4) . . . . ?
C21 C22 C23 C24 1.1(3) . . . . ?
C22 C23 C24 C15 180.0(2) . . . . ?
C22 C23 C24 C19 -2.2(3) . . . . ?
C24 C15 C16 C17 -7.7(3) . . . . ?
C24 C19 C20 C21 0.3(3) . . . . ?

loop_
_twin_individual_id
_twin_individual_mass_fraction_refined
1 0.8379(12)
2 0.1621(12)

loop_
_exptl_oxdiff_crystal_face_indexfrac_h
_exptl_oxdiff_crystal_face_indexfrac_k
_exptl_oxdiff_crystal_face_indexfrac_l
_exptl_oxdiff_crystal_face_x
_exptl_oxdiff_crystal_face_y
_exptl_oxdiff_crystal_face_z
-0.0003 -0.0011 -1.0002 0.0020 0.0260 0.0104
11.2914 0.1781 -1.3747 -0.9893 0.0604 0.1329
-11.2874 -0.4264 1.0546 0.9923 -0.0606 -0.1084
1.5528 -10.6427 3.5671 -0.0276 -0.4570 0.8891
-0.4591 2.1509 34.8443 -0.0513 -0.8354 -0.5472
-1.5456 10.6161 -4.3669 0.0288 0.4769 -0.8785
